data_7002737
loop_
_publ_author_name
'Rodr\'iguez-Di\'eguez, Antonio'
'Mota, Antonio J.'
'Seco, Jos\'e M.'
'Palacios, Mar\'ia A.'
'Romerosa, Antonio'
'Colacio, Enrique'

_publ_section_title
;
 Influence of metal ions, coligands and reaction conditions on the
 structural versatility and properties of 5-pyrimidyl-tetrazolate
 containing complexes
;
_journal_issue 43
_journal_name_full 'Dalton Transactions'
_journal_page_first 9578
_journal_page_last 9586
_journal_paper_doi 10.1039/b910811d
_journal_year 2009
_chemical_formula_sum 'C30 H18 Dy2 N36 O12'
_chemical_formula_weight 1399.80
_chemical_name_systematic
;
?
;
_space_group_IT_number 54
_symmetry_cell_setting orthorhombic
_symmetry_space_group_name_Hall '-P 2a 2ac'
_symmetry_space_group_name_H-M 'P c c a'
_atom_sites_solution_hydrogens geom
_atom_sites_solution_primary direct
_atom_sites_solution_secondary difmap
_audit_creation_method SHELXL-97
_cell_angle_alpha 90.00
_cell_angle_beta 90.00
_cell_angle_gamma 90.00
_cell_formula_units_Z 4
_cell_length_a 22.844(3)
_cell_length_b 11.4283(14)
_cell_length_c 19.349(3)
_cell_measurement_reflns_used 9087
_cell_measurement_temperature 150(2)
_cell_measurement_theta_max 27.615
_cell_measurement_theta_min 2.248
_cell_volume 5051.4(12)
_computing_cell_refinement 'Bruker SMART'
_computing_data_collection 'Bruker SMART'
_computing_data_reduction 'Bruker SMART'
_computing_molecular_graphics 'Bruker SHELXTL'
_computing_publication_material 'SHELXL-97 (Sheldrick, 1997)'
_computing_structure_refinement 'SHELXL-97 (Sheldrick, 1997)'
_computing_structure_solution 'SHELXL-97 (Sheldrick, 1997)'
_diffrn_ambient_temperature 150(2)
_diffrn_measured_fraction_theta_full 0.948
_diffrn_measured_fraction_theta_max 0.948
_diffrn_measurement_device_type 'Bruker Axs APEX automatic diffractometer'
_diffrn_measurement_method 'phi and omega scans'
_diffrn_radiation_monochromator graphite
_diffrn_radiation_source 'fine-focus sealed tube'
_diffrn_radiation_type MoK\a
_diffrn_radiation_wavelength 0.71073
_diffrn_reflns_av_R_equivalents 0.0565
_diffrn_reflns_av_sigmaI/netI 0.0662
_diffrn_reflns_limit_h_max 13
_diffrn_reflns_limit_h_min -26
_diffrn_reflns_limit_k_max 8
_diffrn_reflns_limit_k_min -12
_diffrn_reflns_limit_l_max 19
_diffrn_reflns_limit_l_min -23
_diffrn_reflns_number 11047
_diffrn_reflns_theta_full 24.99
_diffrn_reflns_theta_max 24.99
_diffrn_reflns_theta_min 1.78
_exptl_absorpt_coefficient_mu 3.029
_exptl_absorpt_correction_T_max 0.7457
_exptl_absorpt_correction_T_min 0.5650
_exptl_absorpt_correction_type empirical
_exptl_absorpt_process_details empirical
_exptl_crystal_colour Colourless
_exptl_crystal_density_diffrn 1.841
_exptl_crystal_density_method 'not measured'
_exptl_crystal_description prismatic
_exptl_crystal_F_000 2712
_exptl_crystal_size_max 0.21
_exptl_crystal_size_mid 0.19
_exptl_crystal_size_min 0.11
_refine_diff_density_max 1.578
_refine_diff_density_min -1.134
_refine_diff_density_rms 0.133
_refine_ls_extinction_method none
_refine_ls_goodness_of_fit_ref 0.920
_refine_ls_hydrogen_treatment mixed
_refine_ls_matrix_type full
_refine_ls_number_parameters 362
_refine_ls_number_reflns 4225
_refine_ls_number_restraints 0
_refine_ls_restrained_S_all 0.920
_refine_ls_R_factor_all 0.0580
_refine_ls_R_factor_gt 0.0391
_refine_ls_shift/su_max 0.001
_refine_ls_shift/su_mean 0.000
_refine_ls_structure_factor_coef Fsqd
_refine_ls_weighting_details 'calc w=1/[\s^2^(Fo^2^)+(0.0465P)^2^+0.0000P] where P=(Fo^2^+2Fc^2^)/3'
_refine_ls_weighting_scheme calc
_refine_ls_wR_factor_gt 0.0924
_refine_ls_wR_factor_ref 0.0978
_reflns_number_gt 2943
_reflns_number_total 4225
_reflns_threshold_expression >2sigma(I)
_cod_data_source_file b910811d.txt
_cod_data_source_block compound8
_cod_original_sg_symbol_H-M Pcca
_cod_database_code 7002737

loop_
_symmetry_equiv_pos_as_xyz
'x, y, z'
'-x+1/2, -y, z'
'x+1/2, -y, -z+1/2'
'-x, y, -z+1/2'
'-x, -y, -z'
'x-1/2, y, -z'
'-x-1/2, y, z-1/2'
'x, -y, z-1/2'

loop_
_atom_site_label
_atom_site_type_symbol
_atom_site_fract_x
_atom_site_fract_y
_atom_site_fract_z
_atom_site_U_iso_or_equiv
_atom_site_adp_type
_atom_site_occupancy
_atom_site_symmetry_multiplicity
_atom_site_calc_flag
_atom_site_refinement_flags
_atom_site_disorder_assembly
_atom_site_disorder_group
Dy3 Dy 0.352322(12) 0.20295(3) 0.464160(15) 0.02740(12) Uani 1 1 d . . .
O2 O 0.38398(18) 0.3948(4) 0.4937(2) 0.0370(11) Uani 1 1 d . . .
O3 O 0.40283(18) 0.1561(4) 0.5685(2) 0.0400(12) Uani 1 1 d . . .
N7B N 0.4659(2) 0.2056(5) 0.4332(3) 0.0346(14) Uani 1 1 d . . .
N7A N 0.2855(2) 0.2956(5) 0.5706(3) 0.0355(14) Uani 1 1 d . . .
N7F N 0.2875(2) 0.0738(5) 0.3756(2) 0.0310(13) Uani 1 1 d . . .
N11B N 0.5506(2) 0.0858(5) 0.4130(3) 0.0395(15) Uani 1 1 d . . .
N11A N 0.1960(2) 0.3940(5) 0.5951(3) 0.0448(16) Uani 1 1 d . . .
N1B N 0.3972(2) 0.0113(5) 0.4357(3) 0.0381(14) Uani 1 1 d . . .
N1A N 0.2619(2) 0.3078(5) 0.4328(3) 0.0339(13) Uani 1 1 d . . .
N1F N 0.2864(2) 0.0621(5) 0.5198(2) 0.0335(13) Uani 1 1 d . . .
N2B N 0.3764(3) -0.0991(6) 0.4328(3) 0.0475(16) Uani 1 1 d . . .
N2A N 0.2396(3) 0.3353(5) 0.3699(3) 0.0470(16) Uani 1 1 d . . .
N2F N 0.2717(3) 0.0373(5) 0.5854(3) 0.0526(18) Uani 1 1 d . . .
N3B N 0.4194(3) -0.1712(5) 0.4219(3) 0.0487(17) Uani 1 1 d . . .
N3A N 0.1931(3) 0.4004(5) 0.3784(3) 0.0517(17) Uani 1 1 d . . .
N4B N 0.4712(3) -0.1107(5) 0.4183(3) 0.0433(15) Uani 1 1 d . . .
N4A N 0.1830(2) 0.4169(5) 0.4460(3) 0.0447(16) Uani 1 1 d . . .
C8B C 0.5003(3) 0.3002(7) 0.4291(4) 0.0445(18) Uani 1 1 d . . .
H2B H 0.4835 0.3738 0.4341 0.053 Uiso 1 1 calc R . .
C8A C 0.2946(3) 0.2849(6) 0.6381(4) 0.0460(19) Uani 1 1 d . . .
H2D H 0.3284 0.2473 0.6530 0.055 Uiso 1 1 calc R . .
C8F C 0.2876(3) 0.0707(7) 0.3064(3) 0.046(2) Uani 1 1 d . . .
C9B C 0.5607(3) 0.2923(8) 0.4173(4) 0.054(2) Uani 1 1 d . . .
H3B H 0.5844 0.3584 0.4147 0.065 Uiso 1 1 calc R . .
C9A C 0.2563(4) 0.3270(6) 0.6869(4) 0.051(2) Uani 1 1 d . . .
H3D H 0.2634 0.3195 0.7341 0.061 Uiso 1 1 calc R . .
C9F C 0.2500 0.0000 0.2687(5) 0.058(3) Uani 1 2 d S . .
C10B C 0.5828(3) 0.1813(8) 0.4099(4) 0.053(2) Uani 1 1 d . . .
H4B H 0.6228 0.1730 0.4023 0.063 Uiso 1 1 calc R . .
C10A C 0.2068(3) 0.3806(7) 0.6618(4) 0.057(2) Uani 1 1 d . . .
H4D H 0.1796 0.4091 0.6933 0.068 Uiso 1 1 calc R . .
C6B C 0.4934(3) 0.1029(6) 0.4243(3) 0.0341(17) Uani 1 1 d . . .
C6A C 0.2356(3) 0.3508(6) 0.5528(3) 0.0323(16) Uani 1 1 d . . .
C6F C 0.2500 0.0000 0.4064(4) 0.027(2) Uani 1 2 d S . .
C5B C 0.4555(3) 0.0020(6) 0.4273(3) 0.0336(17) Uani 1 1 d . . .
C5A C 0.2256(3) 0.3602(6) 0.4790(3) 0.0333(16) Uani 1 1 d . . .
C5F C 0.2500 0.0000 0.4813(4) 0.027(2) Uani 1 2 d S . .
N2R N 0.4727(3) 0.3978(7) 0.2617(4) 0.079(2) Uani 1 1 d . . .
N7R N 0.4466(5) 0.0448(8) 0.2574(4) 0.111(4) Uani 1 1 d . . .
N1R N 0.4543(3) 0.2873(7) 0.2696(4) 0.070(2) Uani 1 1 d . . .
C7R C 0.4486(6) -0.0759(12) 0.2554(6) 0.135(5) Uiso 1 1 d . . .
H2R H 0.4145 -0.1200 0.2578 0.162 Uiso 1 1 calc R . .
C8R C 0.5000 -0.1272(16) 0.2500 0.112(5) Uiso 1 2 d S . .
H3R H 0.5000 -0.2086 0.2500 0.134 Uiso 1 2 calc SR . .
C6R C 0.5000 0.0914(15) 0.2500 0.080(5) Uani 1 2 d S . .
C5R C 0.5000 0.2239(12) 0.2500 0.060(3) Uani 1 2 d S . .
O1W O 0.0694(2) 0.3909(6) 0.1235(3) 0.0823(19) Uani 1 1 d . . .
O2W O 0.0467(2) 0.4026(5) 0.3994(4) 0.086(2) Uani 1 1 d . . .
O3W O 0.1133(3) 0.4299(7) 0.2560(3) 0.114(3) Uani 1 1 d . . .
O1 O 0.36357(19) 0.2857(4) 0.3532(2) 0.0452(13) Uani 1 1 d . . .
H3F H 0.2500 0.0000 0.214(5) 0.05(3) Uiso 1 2 d S . .
H2F H 0.314(3) 0.126(6) 0.279(4) 0.07(2) Uiso 1 1 d . . .

loop_
_atom_site_aniso_label
_atom_site_aniso_U_11
_atom_site_aniso_U_22
_atom_site_aniso_U_33
_atom_site_aniso_U_23
_atom_site_aniso_U_13
_atom_site_aniso_U_12
Dy3 0.01884(18) 0.0252(2) 0.03816(18) 0.00332(14) 0.00097(13) 0.00226(15)
O2 0.027(3) 0.028(3) 0.056(3) -0.002(2) 0.007(2) 0.002(2)
O3 0.027(3) 0.046(3) 0.047(3) 0.005(2) -0.007(2) 0.008(2)
N7B 0.029(3) 0.025(4) 0.050(3) 0.005(3) 0.003(3) 0.004(3)
N7A 0.031(3) 0.030(4) 0.046(3) 0.003(3) 0.004(3) 0.000(3)
N7F 0.031(3) 0.030(3) 0.032(3) 0.003(2) 0.005(2) 0.001(3)
N11B 0.024(3) 0.042(4) 0.053(4) 0.001(3) 0.004(3) 0.005(3)
N11A 0.028(3) 0.046(4) 0.060(4) -0.013(3) 0.015(3) -0.004(3)
N1B 0.032(4) 0.025(4) 0.057(4) -0.003(3) -0.002(3) 0.003(3)
N1A 0.023(3) 0.032(4) 0.047(3) -0.002(3) -0.002(3) 0.006(3)
N1F 0.041(3) 0.032(3) 0.027(3) -0.002(2) -0.002(2) -0.010(3)
N2B 0.037(4) 0.030(4) 0.076(4) -0.003(3) -0.004(3) 0.002(3)
N2A 0.040(4) 0.047(4) 0.054(4) -0.005(3) -0.005(3) 0.008(3)
N2F 0.068(5) 0.050(5) 0.040(3) 0.003(3) -0.003(3) -0.022(4)
N3B 0.054(4) 0.027(4) 0.065(4) 0.004(3) -0.001(3) 0.008(3)
N3A 0.038(4) 0.047(5) 0.070(5) 0.002(4) -0.010(3) 0.015(3)
N4B 0.043(4) 0.039(4) 0.048(4) 0.001(3) 0.000(3) 0.012(3)
N4A 0.028(3) 0.042(4) 0.065(4) -0.007(3) -0.005(3) 0.011(3)
C8B 0.037(4) 0.034(5) 0.062(5) 0.005(4) 0.001(4) 0.002(4)
C8A 0.046(5) 0.045(5) 0.048(4) 0.004(4) -0.001(4) 0.003(4)
C8F 0.055(5) 0.045(5) 0.038(4) 0.004(4) 0.007(4) -0.011(4)
C9B 0.031(4) 0.059(6) 0.072(5) 0.005(5) 0.005(4) -0.007(4)
C9A 0.056(5) 0.047(6) 0.050(4) -0.001(4) 0.008(4) -0.010(4)
C9F 0.078(9) 0.066(9) 0.029(6) 0.000 0.000 -0.011(7)
C10B 0.020(4) 0.068(7) 0.070(5) -0.002(5) 0.005(4) 0.003(4)
C10A 0.044(5) 0.053(6) 0.073(6) -0.021(5) 0.024(4) -0.014(5)
C6B 0.036(4) 0.033(5) 0.033(4) 0.003(3) -0.001(3) 0.008(4)
C6A 0.024(4) 0.021(4) 0.052(4) -0.005(3) 0.008(3) -0.009(3)
C6F 0.022(5) 0.029(6) 0.030(5) 0.000 0.000 0.009(4)
C5B 0.029(4) 0.029(5) 0.043(4) -0.007(3) -0.002(3) 0.012(4)
C5A 0.020(4) 0.028(4) 0.053(4) 0.001(3) 0.000(3) -0.003(3)
C5F 0.028(5) 0.028(6) 0.024(5) 0.000 0.000 0.004(4)
N2R 0.071(6) 0.086(6) 0.081(5) -0.002(5) 0.037(4) 0.008(5)
N7R 0.192(11) 0.089(7) 0.052(5) -0.003(5) 0.013(6) -0.043(8)
N1R 0.067(5) 0.074(6) 0.069(5) 0.006(4) 0.027(4) -0.001(5)
C6R 0.130(15) 0.084(14) 0.026(6) 0.000 0.009(8) 0.000
C5R 0.079(10) 0.066(11) 0.037(6) 0.000 0.014(6) 0.000
O1W 0.065(4) 0.096(5) 0.087(4) -0.008(4) 0.022(3) 0.007(4)
O2W 0.059(4) 0.052(4) 0.147(6) 0.017(4) -0.005(4) 0.006(3)
O3W 0.090(5) 0.160(7) 0.091(5) 0.010(5) 0.003(4) 0.046(5)
O1 0.035(3) 0.054(4) 0.046(3) 0.013(2) 0.002(2) -0.001(3)

loop_
_atom_type_symbol
_atom_type_description
_atom_type_scat_dispersion_real
_atom_type_scat_dispersion_imag
_atom_type_scat_source
C C 0.0033 0.0016 'International Tables Vol C Tables 4.2.6.8 and 6.1.1.4'
Dy Dy -0.1892 4.4098 'International Tables Vol C Tables 4.2.6.8 and 6.1.1.4'
N N 0.0061 0.0033 'International Tables Vol C Tables 4.2.6.8 and 6.1.1.4'
O O 0.0106 0.0060 'International Tables Vol C Tables 4.2.6.8 and 6.1.1.4'
H H 0.0000 0.0000 'International Tables Vol C Tables 4.2.6.8 and 6.1.1.4'

loop_
_geom_angle_atom_site_label_1
_geom_angle_atom_site_label_2
_geom_angle_atom_site_label_3
_geom_angle
_geom_angle_site_symmetry_1
_geom_angle_site_symmetry_3
_geom_angle_publ_flag
O1 Dy3 O2 79.40(16) . . ?
O1 Dy3 O3 143.79(14) . . ?
O2 Dy3 O3 81.76(16) . . ?
O1 Dy3 N1F 136.79(16) . . ?
O2 Dy3 N1F 133.33(15) . . ?
O3 Dy3 N1F 77.21(16) . . ?
O1 Dy3 N1A 70.88(16) . . ?
O2 Dy3 N1A 82.30(16) . . ?
O3 Dy3 N1A 136.30(17) . . ?
N1F Dy3 N1A 84.95(18) . . ?
O1 Dy3 N1B 96.16(17) . . ?
O2 Dy3 N1B 137.86(17) . . ?
O3 Dy3 N1B 77.83(17) . . ?
N1F Dy3 N1B 76.81(18) . . ?
N1A Dy3 N1B 136.18(18) . . ?
O1 Dy3 N7B 71.63(16) . . ?
O2 Dy3 N7B 75.37(16) . . ?
O3 Dy3 N7B 73.83(15) . . ?
N1F Dy3 N7B 134.78(18) . . ?
N1A Dy3 N7B 139.12(17) . . ?
N1B Dy3 N7B 63.71(18) . . ?
O1 Dy3 N7F 72.67(15) . . ?
O2 Dy3 N7F 145.32(15) . . ?
O3 Dy3 N7F 132.72(16) . . ?
N1F Dy3 N7F 65.37(15) . . ?
N1A Dy3 N7F 69.52(16) . . ?
N1B Dy3 N7F 66.66(16) . . ?
N7B Dy3 N7F 113.41(16) . . ?
O1 Dy3 N7A 125.63(16) . . ?
O2 Dy3 N7A 68.72(15) . . ?
O3 Dy3 N7A 73.97(16) . . ?
N1F Dy3 N7A 65.59(16) . . ?
N1A Dy3 N7A 62.34(17) . . ?
N1B Dy3 N7A 136.82(17) . . ?
N7B Dy3 N7A 134.35(17) . . ?
N7F Dy3 N7A 112.18(16) . . ?
C8B N7B C6B 115.0(6) . . ?
C8B N7B Dy3 126.5(4) . . ?
C6B N7B Dy3 118.4(4) . . ?
C8A N7A C6A 115.3(6) . . ?
C8A N7A Dy3 127.5(5) . . ?
C6A N7A Dy3 117.0(4) . . ?
C8F N7F C6F 115.3(6) . . ?
C8F N7F Dy3 130.3(5) . . ?
C6F N7F Dy3 114.4(4) . . ?
C10B N11B C6B 115.6(6) . . ?
C6A N11A C10A 115.8(7) . . ?
C5B N1B N2B 105.6(6) . . ?
C5B N1B Dy3 120.4(5) . . ?
N2B N1B Dy3 133.6(4) . . ?
N2A N1A C5A 105.0(5) . . ?
N2A N1A Dy3 130.4(4) . . ?
C5A N1A Dy3 124.4(4) . . ?
C5F N1F N2F 105.2(5) . . ?
C5F N1F Dy3 119.4(4) . . ?
N2F N1F Dy3 134.9(4) . . ?
N3B N2B N1B 109.5(6) . . ?
N3A N2A N1A 108.9(6) . . ?
N2F N2F N1F 109.0(3) 2 . ?
N2B N3B N4B 109.9(6) . . ?
N2A N3A N4A 109.9(6) . . ?
C5B N4B N3B 104.1(6) . . ?
C5A N4A N3A 105.9(6) . . ?
N7B C8B C9B 122.4(7) . . ?
N7B C8B H2B 118.8 . . ?
C9B C8B H2B 118.8 . . ?
N7A C8A C9A 123.0(7) . . ?
N7A C8A H2D 118.5 . . ?
C9A C8A H2D 118.5 . . ?
N7F C8F C9F 122.7(8) . . ?
N7F C8F H2F 120(4) . . ?
C9F C8F H2F 117(4) . . ?
C10B C9B C8B 116.0(7) . . ?
C10B C9B H3B 122.0 . . ?
C8B C9B H3B 122.0 . . ?
C10A C9A C8A 115.9(7) . . ?
C10A C9A H3D 122.1 . . ?
C8A C9A H3D 122.1 . . ?
C8F C9F C8F 116.5(10) . 2 ?
C8F C9F H3F 121.8(5) . . ?
C8F C9F H3F 121.8(5) 2 . ?
N11B C10B C9B 123.7(7) . . ?
N11B C10B H4B 118.1 . . ?
C9B C10B H4B 118.1 . . ?
N11A C10A C9A 123.4(7) . . ?
N11A C10A H4D 118.3 . . ?
C9A C10A H4D 118.3 . . ?
N11B C6B N7B 127.3(7) . . ?
N11B C6B C5B 118.4(6) . . ?
N7B C6B C5B 114.3(6) . . ?
N11A C6A N7A 126.6(6) . . ?
N11A C6A C5A 118.5(6) . . ?
N7A C6A C5A 114.9(6) . . ?
N7F C6F N7F 127.4(8) 2 . ?
N7F C6F C5F 116.3(4) 2 . ?
N7F C6F C5F 116.3(4) . . ?
N1B C5B N4B 110.8(6) . . ?
N1B C5B C6B 122.4(6) . . ?
N4B C5B C6B 126.7(6) . . ?
N4A C5A N1A 110.2(6) . . ?
N4A C5A C6A 128.5(6) . . ?
N1A C5A C6A 121.3(6) . . ?
N1F C5F N1F 111.5(7) . 2 ?
N1F C5F C6F 124.3(4) . . ?
N1F C5F C6F 124.3(4) 2 . ?
N2R N2R N1R 109.4(4) 4_655 . ?
C6R N7R C7R 111.3(14) . . ?
C5R N1R N2R 103.7(8) . . ?
C8R C7R N7R 118.5(16) . . ?
C8R C7R H2R 120.7 . . ?
N7R C7R H2R 120.7 . . ?
C7R C8R C7R 127(2) 4_655 . ?
C7R C8R H3R 116.4 4_655 . ?
C7R C8R H3R 116.4 . . ?
N7R C6R N7R 133.1(17) 4_655 . ?
N7R C6R C5R 113.4(8) 4_655 . ?
N7R C6R C5R 113.4(8) . . ?
N1R C5R N1R 113.7(12) 4_655 . ?
N1R C5R C6R 123.2(6) 4_655 . ?
N1R C5R C6R 123.2(6) . . ?

loop_
_geom_bond_atom_site_label_1
_geom_bond_atom_site_label_2
_geom_bond_distance
_geom_bond_site_symmetry_2
_geom_bond_publ_flag
Dy3 O1 2.360(4) . ?
Dy3 O2 2.379(5) . ?
Dy3 O3 2.385(4) . ?
Dy3 N1F 2.454(5) . ?
Dy3 N1A 2.464(5) . ?
Dy3 N1B 2.480(6) . ?
Dy3 N7B 2.662(5) . ?
Dy3 N7F 2.703(5) . ?
Dy3 N7A 2.775(5) . ?
N7B C8B 1.339(8) . ?
N7B C6B 1.342(7) . ?
N7A C8A 1.328(8) . ?
N7A C6A 1.348(8) . ?
N7F C8F 1.340(8) . ?
N7F C6F 1.341(6) . ?
N11B C10B 1.317(9) . ?
N11B C6B 1.339(8) . ?
N11A C6A 1.317(8) . ?
N11A C10A 1.323(9) . ?
N1B C5B 1.345(8) . ?
N1B N2B 1.349(8) . ?
N1A N2A 1.355(7) . ?
N1A C5A 1.358(8) . ?
N1F C5F 1.322(6) . ?
N1F N2F 1.344(7) . ?
N2B N3B 1.299(8) . ?
N2A N3A 1.308(7) . ?
N2F N2F 1.308(11) 2 ?
N3B N4B 1.372(8) . ?
N3A N4A 1.342(8) . ?
N4B C5B 1.349(8) . ?
N4A C5A 1.331(8) . ?
C8B C9B 1.403(10) . ?
C8B H2B 0.9300 . ?
C8A C9A 1.374(10) . ?
C8A H2D 0.9300 . ?
C8F C9F 1.388(9) . ?
C8F H2F 1.02(7) . ?
C9B C10B 1.373(10) . ?
C9B H3B 0.9300 . ?
C9A C10A 1.374(10) . ?
C9A H3D 0.9300 . ?
C9F C8F 1.388(9) 2 ?
C9F H3F 1.05(9) . ?
C10B H4B 0.9300 . ?
C10A H4D 0.9300 . ?
C6B C5B 1.443(9) . ?
C6A C5A 1.450(9) . ?
C6F N7F 1.341(6) 2 ?
C6F C5F 1.450(11) . ?
C5F N1F 1.322(6) 2 ?
N2R N2R 1.328(12) 4_655 ?
N2R N1R 1.338(8) . ?
N7R C6R 1.339(10) . ?
N7R C7R 1.380(13) . ?
N1R C5R 1.325(9) . ?
C7R C8R 1.316(13) . ?
C7R H2R 0.9300 . ?
C8R C7R 1.316(13) 4_655 ?
C8R H3R 0.9300 . ?
C6R N7R 1.339(10) 4_655 ?
C6R C5R 1.515(18) . ?
C5R N1R 1.325(9) 4_655 ?
